data_2005232
loop_
_publ_author_name
'Ianelli, S.'
'Nardelli, M.'
'Belletti, D.'
'Pasquier, K.'
'Caub\`ere, P.'

_publ_section_title
;
 Unusual Hetarynic Condensation of 3-Bromo-2-ethoxypyridine with
 Diisopropyl Ketone Enolate in the Presence of a Complex Base
;
_journal_issue 8
_journal_name_full 'Acta Crystallographica Section C'
_journal_page_first 2097
_journal_page_last 2100
_journal_paper_doi 10.1107/S010827019600501X
_journal_volume 52
_journal_year 1996
_chemical_formula_analytical 'C21 H28 N2 O3'
_chemical_formula_sum 'C21 H28 N2 O3'
_chemical_formula_weight 356.46
_chemical_name_systematic
;
3,6-diaza-4,5-diethoxy-9,9-dimethyl-10-hydroxy-10-isopropyl-9,10-
dihydroanthracene
;
_space_group_IT_number 2
_symmetry_cell_setting triclinic
_symmetry_space_group_name_Hall '-P 1'
_symmetry_space_group_name_H-M 'P -1'
_atom_type_scat_source 'International Tables for Crystallography (1992, Vol. C)'
_cell_angle_alpha 66.59(1)
_cell_angle_beta 86.91(3)
_cell_angle_gamma 75.93(1)
_cell_formula_units_Z 4
_cell_length_a 10.580(1)
_cell_length_b 13.784(3)
_cell_length_c 15.218(3)
_cell_measurement_reflns_used 25
_cell_measurement_temperature 293(2)
_cell_measurement_theta_max 12
_cell_measurement_theta_min 8
_cell_volume 1973.3(6)
_computing_cell_refinement 'LQPARM (Nardelli & Mangia, 1984)'
_computing_data_collection 'local programs (Belletti, Ugozzoli, Cantoni & Pasquinelli, 1979)'
_computing_data_reduction 'local programs'
_computing_molecular_graphics 'ORTEP (Johnson, 1965), ZORTEP (Zsolnai & Pritzkow, 1994)'
_computing_publication_material 'PARST (Nardelli, 1983), PARSTCIF (Nardelli, 1991b)'
_computing_structure_refinement 'SHELXL93 (Sheldrick, 1993)'
_computing_structure_solution 'SIR92 (Altomare et al. 1994)'
_diffrn_ambient_temperature 293(2)
_diffrn_measurement_device 'Siemens-AED three-circle'
_diffrn_measurement_method \q/2\q
_diffrn_radiation_monochromator graphite
_diffrn_radiation_source 'fine-focus sealed tube'
_diffrn_radiation_type MoK\a
_diffrn_radiation_wavelength 0.71073
_diffrn_reflns_limit_h_max 12
_diffrn_reflns_limit_h_min -12
_diffrn_reflns_limit_k_max 15
_diffrn_reflns_limit_k_min -16
_diffrn_reflns_limit_l_max 18
_diffrn_reflns_limit_l_min 0
_diffrn_reflns_number 6662
_diffrn_reflns_reduction_process standard
_diffrn_reflns_theta_max 25.03
_diffrn_reflns_theta_min 3.05
_diffrn_standards_decay_% none
_diffrn_standards_interval_count 50
_diffrn_standards_number 1
_exptl_absorpt_coefficient_mu 0.080
_exptl_absorpt_correction_type none
_exptl_crystal_colour colourless
_exptl_crystal_density_diffrn 1.2
_exptl_crystal_density_meas ?
_exptl_crystal_description prism
_exptl_crystal_F_000 768
_exptl_crystal_size_max 0.32
_exptl_crystal_size_mid 0.26
_exptl_crystal_size_min 0.22
_refine_diff_density_max 0.25
_refine_diff_density_min -0.24
_refine_ls_extinction_coef 0.0086(4)
_refine_ls_extinction_method SHELXL
_refine_ls_goodness_of_fit_all 0.965
_refine_ls_goodness_of_fit_obs 1.524
_refine_ls_hydrogen_treatment 'H atoms riding'
_refine_ls_matrix_type full
_refine_ls_number_constraints 0
_refine_ls_number_parameters 484
_refine_ls_number_reflns 6655
_refine_ls_number_restraints 0
_refine_ls_restrained_S_all 1.001
_refine_ls_restrained_S_obs 1.524
_refine_ls_R_factor_obs 0.0527
_refine_ls_shift/esd_max -0.001
_refine_ls_shift/esd_mean 0.000
_refine_ls_structure_factor_coef Fsqd
_refine_ls_weighting_scheme
;
calc w = 1/[\s^2^(F~o~^2^) + (0.0044P)^2^]
where P = (F~o~^2^ + 2F~c~^2^)/3
;
_refine_ls_wR_factor_all 0.1067
_refine_ls_wR_factor_obs 0.0643
_reflns_number_observed 1432
_reflns_number_total 6662
_reflns_observed_criterion I>2\s(I)
_cod_data_source_file cf1097.cif
_cod_data_source_block 6
_cod_depositor_comments
;
The following automatic conversions were performed:

'_exptl_crystal_density_meas' value 'not measured' was changed to '?'
- the value is perceived as not measured.

Automatic conversion script
Id: cif_fix_values 3008 2015-01-20 13:52:24Z robertas 
;
_cod_database_code 2005232

loop_
_symmetry_equiv_pos_as_xyz
x,y,z
-x,-y,-z

loop_
_atom_site_aniso_label
_atom_site_aniso_U_11
_atom_site_aniso_U_22
_atom_site_aniso_U_33
_atom_site_aniso_U_12
_atom_site_aniso_U_13
_atom_site_aniso_U_23
O1A 0.059(3) 0.050(3) 0.062(3) -0.010(2) -0.009(3) -0.014(2)
O2A 0.092(4) 0.074(4) 0.096(4) -0.019(3) -0.007(3) -0.056(3)
O3A 0.051(3) 0.071(3) 0.058(3) -0.015(3) 0.003(2) -0.038(3)
N1A 0.085(5) 0.091(5) 0.084(5) -0.045(5) -0.011(4) -0.037(4)
N2A 0.071(5) 0.058(4) 0.067(4) -0.018(3) 0.005(3) -0.037(3)
C1A 0.049(5) 0.064(5) 0.051(5) -0.024(4) -0.004(4) -0.033(4)
C2A 0.080(6) 0.047(5) 0.034(4) -0.025(4) -0.006(4) -0.015(4)
C3A 0.073(6) 0.067(6) 0.060(5) -0.020(5) -0.015(5) -0.017(4)
C4A 0.087(7) 0.101(8) 0.105(7) -0.051(6) -0.003(6) -0.045(6)
C5A 0.064(6) 0.069(6) 0.081(6) -0.026(4) -0.003(4) -0.027(5)
C6A 0.060(6) 0.067(6) 0.061(5) -0.027(5) -0.003(4) -0.021(4)
C7A 0.043(5) 0.063(5) 0.076(6) -0.010(4) -0.007(4) -0.025(5)
C8A 0.055(5) 0.051(5) 0.052(4) -0.014(4) 0.009(4) -0.025(4)
C9A 0.044(5) 0.075(6) 0.076(5) -0.002(4) 0.008(4) -0.043(4)
C10A 0.086(6) 0.064(6) 0.081(6) -0.015(5) 0.005(5) -0.048(5)
C11A 0.052(5) 0.050(5) 0.054(5) -0.016(4) 0.009(4) -0.018(4)
C12A 0.044(5) 0.046(5) 0.045(4) -0.013(4) 0.005(4) -0.021(4)
C13A 0.084(6) 0.064(5) 0.053(5) -0.031(5) 0.014(4) -0.028(4)
C14A 0.113(7) 0.082(6) 0.069(5) -0.049(5) 0.018(5) -0.016(5)
C15A 0.084(6) 0.142(7) 0.065(5) -0.048(5) 0.033(5) -0.042(5)
C16A 0.065(5) 0.130(7) 0.142(7) -0.036(5) 0.030(5) -0.083(6)
C17A 0.076(6) 0.071(5) 0.118(6) 0.007(4) -0.037(5) -0.031(5)
C18A 0.123(8) 0.070(6) 0.105(6) -0.030(5) 0.011(6) -0.056(5)
C19A 0.122(8) 0.112(7) 0.162(8) -0.025(6) 0.020(7) -0.107(6)
C20A 0.055(5) 0.072(6) 0.089(6) 0.000(4) -0.005(4) -0.039(5)
C21A 0.058(5) 0.100(6) 0.100(6) -0.011(5) -0.016(4) -0.040(5)
O1B 0.066(3) 0.070(3) 0.036(3) -0.016(3) 0.012(2) -0.017(3)
O2B 0.052(3) 0.068(3) 0.064(3) -0.025(3) -0.004(3) -0.019(3)
O3B 0.072(3) 0.077(3) 0.043(3) -0.027(3) -0.007(3) -0.015(3)
N1B 0.062(4) 0.070(4) 0.057(4) -0.018(3) 0.000(4) -0.024(4)
N2B 0.063(4) 0.086(5) 0.055(4) -0.033(4) -0.006(3) -0.017(4)
C1B 0.043(4) 0.050(5) 0.040(4) -0.019(4) -0.003(3) -0.017(4)
C2B 0.033(4) 0.056(5) 0.044(4) -0.011(4) 0.002(4) -0.020(4)
C3B 0.053(5) 0.038(4) 0.050(5) -0.011(4) 0.000(4) -0.010(4)
C4B 0.074(6) 0.071(6) 0.045(5) 0.002(4) -0.005(4) -0.022(4)
C5B 0.064(6) 0.071(5) 0.046(5) -0.020(4) 0.003(4) -0.019(4)
C6B 0.045(5) 0.051(5) 0.053(5) -0.011(4) 0.010(4) -0.025(4)
C7B 0.044(5) 0.061(5) 0.054(5) -0.018(4) 0.012(4) -0.020(4)
C8B 0.049(5) 0.057(5) 0.048(5) -0.011(4) 0.001(4) -0.017(4)
C9B 0.062(5) 0.092(6) 0.065(5) -0.042(4) -0.002(4) -0.027(5)
C10B 0.084(6) 0.089(6) 0.075(6) -0.042(5) 0.007(5) -0.040(5)
C11B 0.045(5) 0.046(5) 0.056(5) -0.005(4) 0.004(4) -0.017(4)
C12B 0.042(4) 0.048(4) 0.046(4) -0.008(3) 0.008(4) -0.021(4)
C13B 0.074(6) 0.055(5) 0.087(6) -0.022(4) 0.012(4) -0.031(5)
C14B 0.125(7) 0.054(5) 0.106(6) -0.006(5) 0.022(5) -0.035(5)
C15B 0.116(8) 0.067(7) 0.384(15) -0.019(6) 0.036(9) -0.086(8)
C16B 0.091(6) 0.073(5) 0.067(5) -0.042(4) 0.017(4) -0.023(4)
C17B 0.054(5) 0.100(6) 0.072(5) -0.021(4) 0.020(4) -0.033(4)
C18B 0.060(5) 0.067(5) 0.091(6) -0.023(4) 0.003(4) -0.031(5)
C19B 0.057(5) 0.107(6) 0.113(6) -0.034(5) 0.000(5) -0.033(5)
C20B 0.095(6) 0.119(7) 0.052(5) -0.044(5) -0.011(5) -0.020(5)
C21B 0.103(7) 0.165(8) 0.070(6) -0.058(6) -0.004(5) -0.020(6)

loop_
_atom_site_label
_atom_site_occupancy
_atom_site_fract_x
_atom_site_fract_y
_atom_site_fract_z
_atom_site_U_iso_or_equiv
_atom_site_thermal_displace_type
_atom_site_calc_flag
_atom_site_refinement_flags
_atom_site_type_symbol
O1A 1 -0.1288(4) .3534(3) -0.2328(3) .060(1) Uani d . O
H1A 1 -.059(3) .3559(6) -0.214(4) .089 Uiso calc R H
O2A 1 -0.2082(5) .3079(4) -0.3696(3) .080(2) Uani d . O
O3A 1 -.0098(4) .4610(3) -0.1671(3) .056(1) Uani d . O
N1A 1 -0.4316(7) .3494(5) -0.3893(4) .081(2) Uani d . N
N2A 1 -0.1282(5) .6098(5) -0.1442(4) .061(2) Uani d . N
C1A 1 -0.1989(6) .4601(5) -0.2918(4) .049(2) Uani d . C
C2A 1 -0.3262(7) .4485(5) -0.3228(4) .052(2) Uani d . C
C3A 1 -0.3276(8) .3692(6) -0.3619(5) .068(2) Uani d . C
C4A 1 -0.5459(8) .4107(7) -0.3817(5) .090(3) Uani d . C
H4A 1 -0.6210(8) .3983(7) -0.3999(5) .108 Uiso calc R H
C5A 1 -0.5593(7) .4919(5) -0.3483(4) .070(2) Uani d . C
H5A 1 -0.6417(7) .5341(5) -0.3461(4) .084 Uiso calc R H
C6A 1 -0.4492(7) .5106(6) -0.3178(4) .062(2) Uani d . C
C7A 1 -0.4668(6) .6012(5) -0.2831(5) .061(2) Uani d . C
C8A 1 -0.3428(6) .6060(5) -0.2421(4) .051(2) Uani d . C
C9A 1 -0.3511(6) .6836(5) -0.2025(4) .064(2) Uani d . C
H9A 1 -0.4292(6) .7342(5) -0.2069(4) .076 Uiso calc R H
C10A 1 -0.2422(8) .6836(5) -0.1574(4) .071(2) Uani d . C
H10A 1 -0.2479(8) .7379(5) -0.1347(4) .086 Uiso calc R H
C11A 1 -0.1223(7) .5388(5) -0.1836(4) .052(2) Uani d . C
C12A 1 -0.2239(6) .5352(5) -0.2374(4) .044(2) Uani d . C
C13A 1 -0.1227(6) .5070(5) -0.3853(4) .063(2) Uani d . C
H13A 1 -0.1199(6) .4602(5) -0.4202(4) .076 Uiso calc R H
C14A 1 -0.1930(6) .6222(5) -0.4524(4) .088(2) Uani d . C
H14A 1 -0.282(1) .6237(8) -0.465(2) .106 Uiso calc R H
H14B 1 -0.150(2) .643(1) -0.512(1) .106 Uiso calc R H
H14C 1 -0.192(3) .6719(6) -0.423(1) .106 Uiso calc R H
C15A 1 .0182(6) .5069(5) -0.3689(4) .094(3) Uani d . C
H15A 1 .064(1) .4353(8) -0.326(2) .113 Uiso calc R H
H15B 1 .0196(6) .558(2) -0.341(2) .113 Uiso calc R H
H15C 1 .060(1) .527(3) -0.4290(5) .113 Uiso calc R H
C16A 1 -0.5646(6) .5834(5) -0.2020(4) .101(3) Uani d . C
H16A 1 -0.576(3) .641(2) -0.179(2) .121 Uiso calc R H
H16B 1 -0.531(2) .514(1) -0.150(1) .121 Uiso calc R H
H16C 1 -0.647(1) .584(3) -0.2263(8) .121 Uiso calc R H
C17A 1 -0.5267(6) .7121(5) -0.3659(4) .093(2) Uani d . C
H17A 1 -0.535(3) .7698(5) -0.3443(9) .112 Uiso calc R H
H17B 1 -0.611(2) .712(1) -0.385(2) .112 Uiso calc R H
H17C 1 -0.471(2) .723(1) -0.419(1) .112 Uiso calc R H
C18A 1 -0.2038(7) .2413(5) -0.4229(5) .091(3) Uani d . C
H18A 1 -0.2361(7) .2868(5) -0.4884(5) .11 Uiso calc R H
H18B 1 -0.2584(7) .1905(5) -0.3942(5) .11 Uiso calc R H
C19A 1 -.0682(6) .1816(5) -0.4215(5) .116(3) Uani d . C
H19A 1 -.0629(9) .140(3) -0.460(2) .14 Uiso calc R H
H19B 1 -.039(1) .133(2) -0.3568(6) .14 Uiso calc R H
H19C 1 -.0140(9) .2323(6) -0.447(3) .14 Uiso calc R H
C20A 1 .0973(6) .4671(5) -0.1177(4) .072(2) Uani d . C
H20A 1 .0738(6) .4617(5) -.0537(4) .086 Uiso calc R H
H20B 1 .1204(6) .5361(5) -0.1519(4) .086 Uiso calc R H
C21A 1 .2097(5) .3750(5) -0.1123(4) .086(2) Uani d . C
H21A 1 .283(1) .377(2) -.079(2) .104 Uiso calc R H
H21B 1 .233(2) .382(2) -0.1760(4) .104 Uiso calc R H
H21C 1 .186(1) .3072(5) -.078(2) .104 Uiso calc R H
O1B 1 -0.4418(4) .0730(3) .2655(2) .059(1) Uani d . O
H1B 1 -0.4186(7) .051(4) .3221(7) .089 Uiso calc R H
O2B 1 -0.5698(4) .0524(3) .1374(3) .062(1) Uani d . O
O3B 1 -0.2579(4) .0152(3) .4020(3) .065(1) Uani d . O
N1B 1 -0.5379(5) .1512(4) -.0189(4) .063(2) Uani d . N
N2B 1 -0.1074(5) .1177(4) .3622(4) .068(2) Uani d . N
C1B 1 -0.3310(6) .0584(5) .2109(4) .043(2) Uani d . C
C2B 1 -0.3757(6) .1173(5) .1046(4) .045(2) Uani d . C
C3B 1 -0.4937(6) .1085(5) .0713(5) .050(2) Uani d . C
C4B 1 -0.4648(7) .2076(5) -.0839(5) .067(2) Uani d . C
H4B 1 -0.4916(7) .2355(5) -0.1482(5) .081 Uiso calc R H
C5B 1 -0.3508(6) .2267(5) -.0607(4) .061(2) Uani d . C
H5B 1 -0.3040(6) .2683(5) -0.1081(4) .073 Uiso calc R H
C6B 1 -0.3078(6) .1824(5) .0353(5) .048(2) Uani d . C
C7B 1 -0.1894(6) .2128(5) .0602(4) .054(2) Uani d . C
C8B 1 -0.1614(6) .1744(5) .1665(4) .053(2) Uani d . C
C9B 1 -.0655(6) .2098(5) .1975(5) .070(2) Uani d . C
H9B 1 -.0166(6) .2527(5) .1533(5) .084 Uiso calc R H
C10B 1 -.0450(6) .1803(5) .2933(5) .077(2) Uani d . C
H10B 1 .0177(6) .2062(5) .3120(5) .092 Uiso calc R H
C11B 1 -0.1954(6) .0813(5) .3317(5) .052(2) Uani d . C
C12B 1 -0.2279(5) .1060(5) .2348(5) .045(2) Uani d . C
C13B 1 -0.2693(6) -.0663(5) .2385(5) .071(2) Uani d . C
H13B 1 -0.2265(6) -.0899(5) .3016(5) .085 Uiso calc R H
C14B 1 -0.1569(6) -.0891(4) .1778(4) .097(3) Uani d . C
H14D 1 -.094(2) -.049(2) .178(2) .117 Uiso calc R H
H14E 1 -0.1892(8) -.067(3) .1133(8) .117 Uiso calc R H
H14F 1 -0.116(2) -0.1656(6) .204(2) .117 Uiso calc R H
C15B 1 -0.3505(7) -0.1383(5) .2552(6) .192(5) Uani d . C
H15D 1 -0.426(3) -0.116(3) .287(4) .23 Uiso calc R H
H15E 1 -0.304(2) -0.211(1) .295(4) .23 Uiso calc R H
H15F 1 -0.377(5) -0.137(4) .1951(7) .23 Uiso calc R H
C16B 1 -0.2172(5) .3408(4) .0147(4) .075(2) Uani d . C
H16D 1 -0.235(3) .3672(5) -.0531(5) .09 Uiso calc R H
H16E 1 -0.142(1) .3627(4) .026(2) .09 Uiso calc R H
H16F 1 -0.291(2) .3707(5) .043(2) .09 Uiso calc R H
C17B 1 -.0693(5) .1692(4) .0120(4) .076(2) Uani d . C
H17D 1 -.085(1) .203(2) -.0564(4) .091 Uiso calc R H
H17E 1 -.055(2) .0916(6) .033(2) .091 Uiso calc R H
H17F 1 .0062(8) .186(2) .029(2) .091 Uiso calc R H
C18B 1 -0.6875(6) .0415(5) .1008(4) .071(2) Uani d . C
H18C 1 -0.6658(6) .0044(5) .0576(4) .085 Uiso calc R H
H18D 1 -0.7450(6) .1126(5) .0664(4) .085 Uiso calc R H
C19B 1 -0.7523(5) -.0245(5) .1874(4) .093(2) Uani d . C
H19D 1 -0.827(2) -.039(3) .1668(4) .111 Uiso calc R H
H19E 1 -0.779(3) .016(1) .227(1) .111 Uiso calc R H
H19F 1 -0.692(1) -.092(1) .223(1) .111 Uiso calc R H
C20B 1 -0.2276(7) -.0034(5) .4998(4) .089(2) Uani d . C
H20C 1 -0.1373(7) -.0431(5) .5175(4) .107 Uiso calc R H
H20D 1 -0.2396(7) .0658(5) .5056(4) .107 Uiso calc R H
C21B 1 -0.3117(6) -.0647(6) .5618(4) .116(3) Uani d . C
H21D 1 -0.286(3) -.084(3) .6273(4) .14 Uiso calc R H
H21E 1 -0.306(3) -0.130(2) .551(2) .14 Uiso calc R H
H21F 1 -0.4000(8) -.022(1) .549(2) .14 Uiso calc R H

loop_
_atom_type_symbol
_atom_type_description
_atom_type_scat_dispersion_real
_atom_type_scat_dispersion_imag
'O ' 'Oxygen   ' 0.0106 0.0060
'N ' 'Nitrogen ' 0.0061 0.0033
'C ' 'Carbon   ' 0.0033 0.0016
'H ' 'Hydrogen ' 0.0000 0.0000

loop_
_geom_angle_atom_site_label_1
_geom_angle_atom_site_label_2
_geom_angle_atom_site_label_3
_geom_angle
_geom_angle_publ_flag
C3A O2A C18A 117.2(6) yes
C11A O3A C20A 118.6(5) yes
C3A N1A C4A 116.2(8) yes
C10A N2A C11A 115.8(6) yes
O1A C1A C13A 109.8(5) no
O1A C1A C12A 111.2(6) no
O1A C1A C2A 106.2(5) no
C12A C1A C13A 111.3(5) no
C2A C1A C13A 107.2(5) no
C2A C1A C12A 110.9(6) yes
C1A C2A C6A 125.2(7) yes
C1A C2A C3A 120.9(6) no
C3A C2A C6A 113.9(7) yes
N1A C3A C2A 126.7(7) yes
O2A C3A C2A 115.7(7) no
O2A C3A N1A 117.6(7) no
N1A C4A C5A 123.5(8) yes
C4A C5A C6A 119.8(7) yes
C2A C6A C5A 119.8(7) yes
C5A C6A C7A 118.6(7) no
C2A C6A C7A 121.6(7) yes
C6A C7A C17A 109.7(6) no
C6A C7A C16A 108.8(6) no
C6A C7A C8A 113.8(6) yes
C16A C7A C17A 107.4(5) no
C8A C7A C17A 110.1(5) no
C8A C7A C16A 106.8(5) no
C7A C8A C12A 123.5(6) yes
C7A C8A C9A 117.9(6) no
C9A C8A C12A 118.6(6) no
C8A C9A C10A 119.1(6) yes
N2A C10A C9A 123.8(7) yes
O3A C11A N2A 116.4(6) no
N2A C11A C12A 125.8(6) yes
O3A C11A C12A 117.7(6) no
C8A C12A C11A 116.5(6) yes
C1A C12A C11A 120.7(6) no
C1A C12A C8A 122.7(6) yes
C1A C13A C15A 115.6(5) no
C1A C13A C14A 112.5(5) no
C14A C13A C15A 108.1(5) no
O2A C18A C19A 108.6(6) no
O3A C20A C21A 107.8(5) no
C3B O2B C18B 116.7(5) yes
C11B O3B C20B 117.2(5) yes
C3B N1B C4B 116.6(6) yes
C10B N2B C11B 115.0(6) yes
O1B C1B C13B 110.2(5) no
O1B C1B C12B 109.0(5) no
O1B C1B C2B 107.6(4) no
C12B C1B C13B 107.3(5) no
C2B C1B C13B 111.5(5) no
C2B C1B C12B 111.0(5) yes
C1B C2B C6B 123.8(5) yes
C1B C2B C3B 120.8(5) no
C3B C2B C6B 115.4(6) yes
N1B C3B C2B 125.7(6) yes
O2B C3B C2B 118.0(6) no
O2B C3B N1B 116.3(6) no
N1B C4B C5B 123.5(7) yes
C4B C5B C6B 118.6(6) yes
C2B C6B C5B 120.0(6) yes
C5B C6B C7B 117.7(6) no
C2B C6B C7B 122.3(6) yes
C6B C7B C17B 109.1(5) no
C6B C7B C16B 107.3(5) no
C6B C7B C8B 114.0(5) yes
C16B C7B C17B 107.3(5) no
C8B C7B C17B 110.9(5) no
C8B C7B C16B 107.9(5) no
C7B C8B C12B 122.4(6) yes
C7B C8B C9B 118.8(6) no
C9B C8B C12B 118.8(6) no
C8B C9B C10B 119.0(6) yes
N2B C10B C9B 125.4(7) yes
O3B C11B N2B 115.4(6) no
N2B C11B C12B 125.9(6) yes
O3B C11B C12B 118.7(6) no
C8B C12B C11B 115.9(6) yes
C1B C12B C11B 120.0(6) no
C1B C12B C8B 124.1(6) yes
C1B C13B C15B 119.9(6) no
C1B C13B C14B 113.6(6) no
C14B C13B C15B 111.3(6) no
O2B C18B C19B 106.1(5) no
O3B C20B C21B 109.1(5) no

loop_
_geom_bond_atom_site_label_1
_geom_bond_atom_site_label_2
_geom_bond_distance
_geom_bond_publ_flag
O1A C1A 1.419(6) yes
O2A C3A 1.367(9) yes
O2A C18A 1.437(10) yes
O3A C11A 1.352(7) yes
O3A C20A 1.431(9) yes
N1A C3A 1.321(12) yes
N1A C4A 1.325(10) yes
N2A C10A 1.340(9) yes
N2A C11A 1.323(11) yes
C1A C2A 1.516(11) yes
C1A C12A 1.532(11) yes
C1A C13A 1.578(9) yes
C2A C3A 1.441(12) yes
C2A C6A 1.389(10) no
C4A C5A 1.378(13) no
C5A C6A 1.392(12) no
C6A C7A 1.508(12) no
C7A C8A 1.509(11) no
C7A C16A 1.549(9) no
C7A C17A 1.552(7) no
C8A C9A 1.405(11) no
C8A C12A 1.378(9) no
C9A C10A 1.372(11) no
C11A C12A 1.409(11) yes
C13A C14A 1.529(7) no
C13A C15A 1.524(10) no
C18A C19A 1.467(9) no
C20A C21A 1.493(8) no
O1B C1B 1.421(7) yes
O2B C3B 1.362(8) yes
O2B C18B 1.454(9) yes
O3B C11B 1.361(7) yes
O3B C20B 1.446(8) yes
N1B C3B 1.319(9) yes
N1B C4B 1.335(9) yes
N2B C10B 1.328(9) yes
N2B C11B 1.338(11) yes
C1B C2B 1.534(8) yes
C1B C12B 1.527(10) yes
C1B C13B 1.571(9) yes
C2B C3B 1.422(10) yes
C2B C6B 1.383(8) no
C4B C5B 1.387(11) no
C5B C6B 1.393(9) no
C6B C7B 1.523(10) no
C7B C8B 1.511(9) no
C7B C16B 1.575(8) no
C7B C17B 1.546(8) no
C8B C9B 1.401(11) no
C8B C12B 1.388(8) no
C9B C10B 1.364(11) no
C11B C12B 1.418(10) yes
C13B C14B 1.514(9) no
C13B C15B 1.407(11) no
C18B C19B 1.513(8) no
C20B C21B 1.427(10) no

loop_
_geom_contact_atom_site_label_1
_geom_contact_atom_site_label_2
_geom_contact_distance
O1A C3A 2.866(10)
O1A C11A 2.952(10)
O1A C15A 2.993(7)
O2A C1A 2.811(10)
O3A C1A 2.836(9)
O3A C15A 2.893(7)
N1A C6A 2.802(12)
N2A C8A 2.804(10)
C2A C8A 2.856(11)
C5A C16A 2.955(11)
C6A C12A 2.886(11)
C9A C16A 2.918(10)
O1B C3B 2.858(9)
O1B C11B 2.889(8)
O1B C15B 2.902(10)
O2B C1B 2.850(8)
O3B C1B 2.837(8)
N2B C8B 2.814(9)
C2B C8B 2.887(10)
C5B C16B 2.911(11)
C6B C12B 2.888(9)
C9B C16B 2.942(8)

loop_
_geom_torsion_atom_site_label_1
_geom_torsion_atom_site_label_2
_geom_torsion_atom_site_label_3
_geom_torsion_atom_site_label_4
_geom_torsion
_geom_torsion_publ_flag
C3A O2A C18A C19A -179.3(6) yes
C18A O2A C3A N1A 11.2(10) yes
C18A O2A C3A C2A -169.7(6) no
C11A O3A C20A C21A -177.8(5) yes
C20A O3A C11A N2A -6.2(9) yes
C20A O3A C11A C12A 176.1(6) no
C4A N1A C3A O2A -179.5(7) no
C3A N1A C4A C5A 0.6(12) no
C4A N1A C3A C2A 1.5(12) no
C10A N2A C11A O3A -177.1(6) no
C10A N2A C11A C12A 0.3(10) no
C11A N2A C10A C9A 4.6(10) no
O1A C1A C13A C14A -180.0(5) no
O1A C1A C13A C15A -55.1(7) no
O1A C1A C12A C8A -135.7(6) no
O1A C1A C12A C11A 47.7(8) no
O1A C1A C2A C3A -49.4(8) no
O1A C1A C2A C6A 131.1(7) no
C12A C1A C13A C14A -56.4(7) yes
C2A C1A C13A C14A 65.1(7) no
C12A C1A C13A C15A 68.5(7) no
C2A C1A C13A C15A -170.1(6) yes
C13A C1A C12A C8A 101.5(7) no
C2A C1A C12A C8A -17.8(9) no
C13A C1A C12A C11A -75.1(8) no
C2A C1A C12A C11A 165.6(6) yes
C12A C1A C2A C6A 10.2(9) no
C12A C1A C2A C3A -170.3(6) yes
C13A C1A C2A C6A -111.5(8) no
C13A C1A C2A C3A 68.0(8) no
C1A C2A C3A N1A 178.3(7) no
C1A C2A C3A O2A -0.7(10) no
C1A C2A C6A C7A 2.4(11) no
C1A C2A C6A C5A -179.8(7) no
C6A C2A C3A N1A -2.2(11) no
C6A C2A C3A O2A 178.9(6) no
C3A C2A C6A C7A -177.2(7) no
C3A C2A C6A C5A 0.7(10) no
N1A C4A C5A C6A -1.9(12) no
C4A C5A C6A C2A 1.1(11) no
C4A C5A C6A C7A 179.0(7) no
C5A C6A C7A C8A 173.8(6) yes
C2A C6A C7A C8A -8.3(10) no
C5A C6A C7A C16A 54.9(8) no
C2A C6A C7A C16A -127.2(7) no
C5A C6A C7A C17A -62.4(8) no
C2A C6A C7A C17A 115.5(7) no
C6A C7A C8A C9A -176.2(6) yes
C6A C7A C8A C12A 0.6(10) no
C16A C7A C8A C12A 120.7(7) no
C16A C7A C8A C9A -56.1(8) no
C17A C7A C8A C12A -123.0(7) no
C17A C7A C8A C9A 60.2(8) no
C7A C8A C12A C1A 13.2(10) no
C9A C8A C12A C1A -170.0(6) no
C7A C8A C12A C11A -170.1(6) no
C7A C8A C9A C10A 174.4(6) no
C9A C8A C12A C11A 6.7(9) no
C12A C8A C9A C10A -2.5(10) no
C8A C9A C10A N2A -3.5(11) no
O3A C11A C12A C8A 171.4(6) no
O3A C11A C12A C1A -11.8(9) no
N2A C11A C12A C8A -5.9(10) no
N2A C11A C12A C1A 170.8(6) no
C3B O2B C18B C19B 179.2(5) yes
C18B O2B C3B N1B 3.0(8) yes
C18B O2B C3B C2B -177.9(6) no
C11B O3B C20B C21B 174.0(6) yes
C20B O3B C11B N2B 3.1(8) yes
C20B O3B C11B C12B -176.7(6) no
C4B N1B C3B O2B 179.1(6) no
C3B N1B C4B C5B -3.1(10) no
C4B N1B C3B C2B 0.0(10) no
C10B N2B C11B O3B 178.7(6) no
C10B N2B C11B C12B -1.6(10) no
C11B N2B C10B C9B 0.9(11) no
O1B C1B C13B C14B 175.3(5) no
O1B C1B C13B C15B 40.1(8) no
O1B C1B C12B C8B -132.6(6) no
O1B C1B C12B C11B 47.0(8) no
O1B C1B C2B C3B -43.5(8) no
O1B C1B C2B C6B 135.8(6) no
C12B C1B C13B C14B -66.0(7) yes
C2B C1B C13B C14B 55.8(7) no
C12B C1B C13B C15B 158.7(6) no
C2B C1B C13B C15B -79.5(8) yes
C13B C1B C12B C8B 108.0(7) no
C2B C1B C12B C8B -14.2(9) no
C13B C1B C12B C11B -72.4(7) no
C2B C1B C12B C11B 165.5(6) yes
C12B C1B C2B C6B 16.6(9) no
C12B C1B C2B C3B -162.7(6) yes
C13B C1B C2B C6B -103.1(7) no
C13B C1B C2B C3B 77.6(7) no
C1B C2B C3B N1B -176.5(6) no
C1B C2B C3B O2B 4.4(9) no
C1B C2B C6B C7B -7.4(10) no
C1B C2B C6B C5B 175.5(6) no
C6B C2B C3B N1B 4.1(10) no
C6B C2B C3B O2B -175.0(6) no
C3B C2B C6B C7B 171.9(6) no
C3B C2B C6B C5B -5.1(9) no
N1B C4B C5B C6B 1.9(10) no
C4B C5B C6B C2B 2.5(10) no
C4B C5B C6B C7B -174.6(6) no
C5B C6B C7B C8B 171.7(6) yes
C2B C6B C7B C8B -5.4(9) no
C5B C6B C7B C16B 52.2(8) no
C2B C6B C7B C16B -124.8(6) no
C5B C6B C7B C17B -63.7(7) no
C2B C6B C7B C17B 119.2(7) no
C6B C7B C8B C9B -171.8(6) yes
C6B C7B C8B C12B 7.7(9) no
C16B C7B C8B C12B 126.9(6) no
C16B C7B C8B C9B -52.7(8) no
C17B C7B C8B C12B -115.9(7) no
C17B C7B C8B C9B 64.5(8) no
C7B C8B C12B C1B 2.7(10) no
C9B C8B C12B C1B -177.8(6) no
C7B C8B C12B C11B -177.0(6) no
C7B C8B C9B C10B 176.4(6) no
C9B C8B C12B C11B 2.6(9) no
C12B C8B C9B C10B -3.2(10) no
C8B C9B C10B N2B 1.4(11) no
O3B C11B C12B C8B 179.5(6) no
O3B C11B C12B C1B -0.1(9) no
N2B C11B C12B C8B -0.2(10) no
N2B C11B C12B C1B -179.8(6) no

loop_
_cod_related_entry_id
_cod_related_entry_database
_cod_related_entry_code
1 ChemSpider 9123496
